data_2019289
loop_
_publ_author_name
'Schultz, Madeleine'
'Plessow, Philipp-Nikolaus'
'Rominger, Frank'
'Weigel, Laura'

_publ_section_title
;
 Structure, magnetism and colour in simple bis(phosphine)nickel(II)
 dihalide complexes: an experimental and theoretical investigation
;
_journal_issue 12
_journal_name_full 'Acta Crystallographica Section C'
_journal_page_first 1437
_journal_page_last 1447
_journal_paper_doi 10.1107/S0108270113030692
_journal_volume 69
_journal_year 2013
_chemical_formula_iupac '[Ni I2 (C18 H40 P2)]'
_chemical_formula_moiety 'C18 H40 I2 Ni P2'
_chemical_formula_sum 'C18 H40 I2 Ni P2'
_chemical_formula_weight 630.95
_chemical_name_common (dtbpe)NiI2
_chemical_name_systematic '[1,2-Bis(di-<i>tert</i>-butylphosphanyl)ethane-\k^2^<i>P</i>,<i>P</i>']diiodidonickel(II)'
_space_group_IT_number 9
_space_group_name_Hall 'C -2yc'
_symmetry_cell_setting monoclinic
_symmetry_space_group_name_Hall 'C -2yc'
_symmetry_space_group_name_H-M 'C 1 c 1'
_atom_sites_solution_hydrogens geom
_atom_sites_solution_primary direct
_atom_sites_solution_secondary difmap
_audit_creation_method SHELXL-97
_cell_angle_alpha 90.00
_cell_angle_beta 110.9990(10)
_cell_angle_gamma 90.00
_cell_formula_units_Z 4
_cell_length_a 20.4783(9)
_cell_length_b 8.3037(4)
_cell_length_c 14.9472(7)
_cell_measurement_reflns_used 8357
_cell_measurement_temperature 200(2)
_cell_measurement_theta_max 27.12
_cell_measurement_theta_min 2.67
_cell_volume 2372.90(19)
_computing_cell_refinement 'SAINT (Bruker, 2005)'
_computing_data_collection 'APEX2 (Bruker, 2005)'
_computing_data_reduction 'SAINT (Bruker, 2005)'
_computing_molecular_graphics 'SHELXTL (Sheldrick, 2008<i>b</i>)'
_computing_publication_material 'SHELXTL (Sheldrick, 2008<i>b</i>)'
_computing_structure_refinement 'SHELXL97 (Sheldrick, 2008<i>b</i>)'
_computing_structure_solution 'SHELXS97 (Sheldrick, 2008<i>b</i>)'
_diffrn_ambient_temperature 200(2)
_diffrn_measured_fraction_theta_full 1.000
_diffrn_measured_fraction_theta_max 0.915
_diffrn_measurement_device_type 'Bruker APEXII Quazar'
_diffrn_measurement_method '\f and \w scans'
_diffrn_radiation_monochromator mirror
_diffrn_radiation_source 'ImuS microsource'
_diffrn_radiation_type MoK\a
_diffrn_radiation_wavelength 0.71073
_diffrn_reflns_av_R_equivalents 0.0238
_diffrn_reflns_av_sigmaI/netI 0.0330
_diffrn_reflns_limit_h_max 25
_diffrn_reflns_limit_h_min -26
_diffrn_reflns_limit_k_max 10
_diffrn_reflns_limit_k_min -10
_diffrn_reflns_limit_l_max 19
_diffrn_reflns_limit_l_min -19
_diffrn_reflns_number 12902
_diffrn_reflns_theta_full 25.00
_diffrn_reflns_theta_max 27.34
_diffrn_reflns_theta_min 2.13
_exptl_absorpt_coefficient_mu 3.554
_exptl_absorpt_correction_T_max 0.8423
_exptl_absorpt_correction_T_min 0.6751
_exptl_absorpt_correction_type multi-scan
_exptl_absorpt_process_details
;
(SADABS; Sheldrick, 2008<i>a</i>)
;
_exptl_crystal_colour green
_exptl_crystal_density_diffrn 1.766
_exptl_crystal_density_method 'not measured'
_exptl_crystal_description plate
_exptl_crystal_F_000 1248
_exptl_crystal_size_max 0.12
_exptl_crystal_size_mid 0.08
_exptl_crystal_size_min 0.05
_refine_diff_density_max 0.512
_refine_diff_density_min -0.482
_refine_ls_abs_structure_details 'Flack (1983), <b>???? Friedel pairs</b>'
_refine_ls_abs_structure_Flack 0.115(14)
_refine_ls_extinction_method none
_refine_ls_goodness_of_fit_ref 1.045
_refine_ls_hydrogen_treatment constr
_refine_ls_matrix_type full
_refine_ls_number_parameters 221
_refine_ls_number_reflns 4689
_refine_ls_number_restraints 2
_refine_ls_restrained_S_all 1.045
_refine_ls_R_factor_all 0.0264
_refine_ls_R_factor_gt 0.0237
_refine_ls_shift/su_max 0.002
_refine_ls_shift/su_mean 0.000
_refine_ls_structure_factor_coef Fsqd
_refine_ls_weighting_details 'calc w=1/[\s^2^(Fo^2^)+(0.0211P)^2^+0.1993P] where P=(Fo^2^+2Fc^2^)/3'
_refine_ls_weighting_scheme calc
_refine_ls_wR_factor_gt 0.0467
_refine_ls_wR_factor_ref 0.0478
_reflns_number_gt 4404
_reflns_number_total 4689
_reflns_threshold_expression I>2sigma(I)
_cod_data_source_file fa3325.cif
_cod_data_source_block lw23
_cod_original_sg_symbol_H-M Cc
_cod_database_code 2019289

loop_
_symmetry_equiv_pos_as_xyz
'x, y, z'
'x, -y, z+1/2'
'x+1/2, y+1/2, z'
'x+1/2, -y+1/2, z+1/2'

loop_
_atom_site_type_symbol
_atom_site_label
_atom_site_fract_x
_atom_site_fract_y
_atom_site_fract_z
_atom_site_U_iso_or_equiv
_atom_site_adp_type
_atom_site_calc_flag
_atom_site_refinement_flags
_atom_site_occupancy
_atom_site_symmetry_multiplicity
Ni Ni1 0.26145(3) 0.33973(5) 0.47078(3) 0.01521(11) Uani d . 1 1
I I1 0.172476(12) 0.21579(3) 0.535269(14) 0.02594(7) Uani d . 1 1
I I2 0.358381(14) 0.22306(4) 0.614557(17) 0.03692(9) Uani d . 1 1
P P1 0.33593(5) 0.38903(12) 0.39516(7) 0.0174(2) Uani d . 1 1
P P2 0.18075(5) 0.49559(11) 0.36569(7) 0.0145(2) Uani d . 1 1
C C9 0.2951(2) 0.5450(5) 0.3053(3) 0.0231(9) Uani d . 1 1
H H9A 0.3131 0.6517 0.3328 0.028 Uiso calc R 1 1
H H9B 0.3090 0.5277 0.2491 0.028 Uiso calc R 1 1
C C10 0.21552(19) 0.5465(5) 0.2721(3) 0.0204(9) Uani d . 1 1
H H10A 0.1967 0.4689 0.2187 0.024 Uiso calc R 1 1
H H10B 0.1985 0.6549 0.2469 0.024 Uiso calc R 1 1
C C11 0.3405(2) 0.2015(5) 0.3244(3) 0.0250(9) Uani d . 1 1
C C12 0.3784(3) 0.2315(5) 0.2547(4) 0.0349(12) Uani d . 1 1
H H12A 0.4278 0.2546 0.2907 0.052 Uiso calc R 1 1
H H12B 0.3570 0.3235 0.2136 0.052 Uiso calc R 1 1
H H12C 0.3747 0.1356 0.2149 0.052 Uiso calc R 1 1
C C13 0.2653(2) 0.1525(5) 0.2663(3) 0.0361(11) Uani d . 1 1
H H13A 0.2429 0.2369 0.2195 0.054 Uiso calc R 1 1
H H13B 0.2393 0.1378 0.3095 0.054 Uiso calc R 1 1
H H13C 0.2653 0.0513 0.2325 0.054 Uiso calc R 1 1
C C14 0.3741(2) 0.0580(5) 0.3893(3) 0.0300(10) Uani d . 1 1
H H14A 0.3716 -0.0376 0.3497 0.045 Uiso calc R 1 1
H H14B 0.3490 0.0374 0.4329 0.045 Uiso calc R 1 1
H H14C 0.4232 0.0826 0.4265 0.045 Uiso calc R 1 1
C C15 0.4278(2) 0.4799(5) 0.4544(3) 0.0273(9) Uani d . 1 1
C C16 0.4505(2) 0.5723(6) 0.3813(4) 0.0441(14) Uani d . 1 1
H H16A 0.4208 0.6674 0.3591 0.066 Uiso calc R 1 1
H H16B 0.4459 0.5022 0.3266 0.066 Uiso calc R 1 1
H H16C 0.4994 0.6061 0.4116 0.066 Uiso calc R 1 1
C C17 0.4840(2) 0.3523(5) 0.5000(3) 0.0297(10) Uani d . 1 1
H H17A 0.5279 0.4054 0.5380 0.045 Uiso calc R 1 1
H H17B 0.4912 0.2876 0.4495 0.045 Uiso calc R 1 1
H H17C 0.4687 0.2822 0.5416 0.045 Uiso calc R 1 1
C C18 0.4263(2) 0.5994(6) 0.5310(4) 0.0402(12) Uani d . 1 1
H H18A 0.4106 0.5445 0.5778 0.060 Uiso calc R 1 1
H H18B 0.3940 0.6874 0.5010 0.060 Uiso calc R 1 1
H H18C 0.4733 0.6430 0.5635 0.060 Uiso calc R 1 1
C C21 0.0885(2) 0.4260(5) 0.2892(3) 0.0202(9) Uani d . 1 1
C C22 0.03674(19) 0.4410(5) 0.3412(3) 0.0263(9) Uani d . 1 1
H H22A -0.0079 0.3916 0.3022 0.039 Uiso calc R 1 1
H H22B 0.0293 0.5551 0.3514 0.039 Uiso calc R 1 1
H H22C 0.0556 0.3860 0.4032 0.039 Uiso calc R 1 1
C C23 0.0589(2) 0.5204(5) 0.1948(3) 0.0286(10) Uani d . 1 1
H H23A 0.0877 0.4996 0.1559 0.043 Uiso calc R 1 1
H H23B 0.0596 0.6358 0.2088 0.043 Uiso calc R 1 1
H H23C 0.0107 0.4860 0.1596 0.043 Uiso calc R 1 1
C C24 0.0926(2) 0.2490(4) 0.2635(3) 0.0267(10) Uani d . 1 1
H H24A 0.1148 0.1865 0.3223 0.040 Uiso calc R 1 1
H H24B 0.1203 0.2393 0.2222 0.040 Uiso calc R 1 1
H H24C 0.0453 0.2077 0.2296 0.040 Uiso calc R 1 1
C C25 0.1756(2) 0.6925(4) 0.4262(3) 0.0202(9) Uani d . 1 1
C C26 0.1255(2) 0.8147(4) 0.3598(3) 0.0302(11) Uani d . 1 1
H H26A 0.1264 0.9146 0.3952 0.045 Uiso calc R 1 1
H H26B 0.0780 0.7706 0.3364 0.045 Uiso calc R 1 1
H H26C 0.1400 0.8374 0.3054 0.045 Uiso calc R 1 1
C C27 0.2482(2) 0.7656(5) 0.4632(4) 0.0354(11) Uani d . 1 1
H H27A 0.2610 0.7998 0.4089 0.053 Uiso calc R 1 1
H H27B 0.2818 0.6853 0.5010 0.053 Uiso calc R 1 1
H H27C 0.2486 0.8589 0.5035 0.053 Uiso calc R 1 1
C C28 0.1551(2) 0.6634(5) 0.5137(3) 0.0267(10) Uani d . 1 1
H H28A 0.1890 0.5904 0.5582 0.040 Uiso calc R 1 1
H H28B 0.1084 0.6150 0.4932 0.040 Uiso calc R 1 1
H H28C 0.1548 0.7661 0.5458 0.040 Uiso calc R 1 1

loop_
_atom_site_aniso_label
_atom_site_aniso_U_11
_atom_site_aniso_U_22
_atom_site_aniso_U_33
_atom_site_aniso_U_12
_atom_site_aniso_U_13
_atom_site_aniso_U_23
Ni1 0.0166(2) 0.0164(2) 0.0130(2) 0.0028(2) 0.00576(19) 0.0025(2)
I1 0.02948(17) 0.02720(13) 0.02349(16) -0.00220(13) 0.01234(13) 0.00151(13)
I2 0.02744(18) 0.0586(2) 0.02348(17) 0.01514(16) 0.00762(14) 0.01616(15)
P1 0.0153(5) 0.0195(5) 0.0184(5) 0.0025(4) 0.0072(4) 0.0026(4)
P2 0.0143(5) 0.0150(5) 0.0142(5) 0.0008(4) 0.0052(4) 0.0002(4)
C9 0.020(2) 0.027(2) 0.024(2) 0.0013(18) 0.0095(18) 0.0042(17)
C10 0.025(2) 0.022(2) 0.013(2) 0.0081(17) 0.0059(18) 0.0080(16)
C11 0.027(2) 0.024(2) 0.025(2) 0.0058(18) 0.0109(19) -0.0010(17)
C12 0.039(3) 0.039(3) 0.037(3) 0.012(2) 0.027(2) 0.006(2)
C13 0.035(3) 0.030(2) 0.037(3) 0.008(2) 0.005(2) -0.012(2)
C14 0.031(3) 0.026(2) 0.036(3) 0.0072(19) 0.016(2) 0.0007(19)
C15 0.016(2) 0.033(2) 0.032(2) 0.0011(18) 0.0072(18) 0.0027(19)
C16 0.023(3) 0.041(3) 0.066(4) -0.006(2) 0.012(3) 0.014(3)
C17 0.014(2) 0.044(3) 0.030(2) 0.0023(19) 0.0067(18) 0.005(2)
C18 0.020(2) 0.039(3) 0.054(3) -0.007(2) 0.005(2) -0.018(2)
C21 0.015(2) 0.028(2) 0.016(2) 0.0013(17) 0.0026(17) 0.0009(17)
C22 0.014(2) 0.031(2) 0.031(2) 0.0003(17) 0.0050(18) 0.0021(18)
C23 0.020(2) 0.034(2) 0.027(2) 0.0017(18) 0.0020(19) 0.0002(19)
C24 0.027(2) 0.029(2) 0.020(2) -0.0053(18) 0.0028(19) -0.0076(17)
C25 0.023(2) 0.014(2) 0.025(2) 0.0019(16) 0.0113(19) -0.0056(15)
C26 0.034(3) 0.015(2) 0.038(3) 0.0093(19) 0.008(2) 0.0033(18)
C27 0.030(3) 0.025(2) 0.050(3) -0.0039(19) 0.012(2) -0.009(2)
C28 0.041(3) 0.0180(19) 0.023(2) 0.0030(18) 0.013(2) -0.0046(17)

loop_
_atom_type_symbol
_atom_type_description
_atom_type_scat_dispersion_real
_atom_type_scat_dispersion_imag
_atom_type_scat_source
C C 0.0033 0.0016 'International Tables Vol C Tables 4.2.6.8 and 6.1.1.4'
H H 0.0000 0.0000 'International Tables Vol C Tables 4.2.6.8 and 6.1.1.4'
P P 0.1023 0.0942 'International Tables Vol C Tables 4.2.6.8 and 6.1.1.4'
Ni Ni 0.3393 1.1124 'International Tables Vol C Tables 4.2.6.8 and 6.1.1.4'
I I -0.4742 1.8119 'International Tables Vol C Tables 4.2.6.8 and 6.1.1.4'

loop_
_geom_angle_atom_site_label_1
_geom_angle_atom_site_label_2
_geom_angle_atom_site_label_3
_geom_angle
P1 Ni1 P2 90.30(4)
P1 Ni1 I2 91.70(3)
P2 Ni1 I2 166.29(3)
P1 Ni1 I1 165.63(3)
P2 Ni1 I1 92.90(3)
I2 Ni1 I1 88.507(16)
C9 P1 C11 105.72(19)
C9 P1 C15 100.02(18)
C11 P1 C15 109.99(18)
C9 P1 Ni1 106.49(13)
C11 P1 Ni1 108.02(13)
C15 P1 Ni1 124.78(14)
C10 P2 C25 105.62(18)
C10 P2 C21 100.64(17)
C25 P2 C21 109.55(18)
C10 P2 Ni1 106.13(12)
C25 P2 Ni1 108.55(13)
C21 P2 Ni1 124.53(13)
C10 C9 P1 113.4(3)
C10 C9 H9A 108.9
P1 C9 H9A 108.9
C10 C9 H9B 108.9
P1 C9 H9B 108.9
H9A C9 H9B 107.7
C9 C10 P2 114.3(2)
C9 C10 H10A 108.7
P2 C10 H10A 108.7
C9 C10 H10B 108.7
P2 C10 H10B 108.7
H10A C10 H10B 107.6
C12 C11 C13 108.1(4)
C12 C11 C14 109.6(3)
C13 C11 C14 106.5(3)
C12 C11 P1 112.6(3)
C13 C11 P1 107.0(3)
C14 C11 P1 112.6(3)
C11 C12 H12A 109.5
C11 C12 H12B 109.5
H12A C12 H12B 109.5
C11 C12 H12C 109.5
H12A C12 H12C 109.5
H12B C12 H12C 109.5
C11 C13 H13A 109.5
C11 C13 H13B 109.5
H13A C13 H13B 109.5
C11 C13 H13C 109.5
H13A C13 H13C 109.5
H13B C13 H13C 109.5
C11 C14 H14A 109.5
C11 C14 H14B 109.5
H14A C14 H14B 109.5
C11 C14 H14C 109.5
H14A C14 H14C 109.5
H14B C14 H14C 109.5
C18 C15 C17 109.3(4)
C18 C15 C16 107.6(4)
C17 C15 C16 106.9(3)
C18 C15 P1 108.8(3)
C17 C15 P1 112.8(3)
C16 C15 P1 111.3(3)
C15 C16 H16A 109.5
C15 C16 H16B 109.5
H16A C16 H16B 109.5
C15 C16 H16C 109.5
H16A C16 H16C 109.5
H16B C16 H16C 109.5
C15 C17 H17A 109.5
C15 C17 H17B 109.5
H17A C17 H17B 109.5
C15 C17 H17C 109.5
H17A C17 H17C 109.5
H17B C17 H17C 109.5
C15 C18 H18A 109.5
C15 C18 H18B 109.5
H18A C18 H18B 109.5
C15 C18 H18C 109.5
H18A C18 H18C 109.5
H18B C18 H18C 109.5
C22 C21 C24 108.5(3)
C22 C21 C23 108.0(3)
C24 C21 C23 107.4(3)
C22 C21 P2 112.9(3)
C24 C21 P2 108.0(3)
C23 C21 P2 111.9(3)
C21 C22 H22A 109.5
C21 C22 H22B 109.5
H22A C22 H22B 109.5
C21 C22 H22C 109.5
H22A C22 H22C 109.5
H22B C22 H22C 109.5
C21 C23 H23A 109.5
C21 C23 H23B 109.5
H23A C23 H23B 109.5
C21 C23 H23C 109.5
H23A C23 H23C 109.5
H23B C23 H23C 109.5
C21 C24 H24A 109.5
C21 C24 H24B 109.5
H24A C24 H24B 109.5
C21 C24 H24C 109.5
H24A C24 H24C 109.5
H24B C24 H24C 109.5
C27 C25 C26 108.3(3)
C27 C25 C28 106.6(3)
C26 C25 C28 109.5(3)
C27 C25 P2 107.8(3)
C26 C25 P2 113.8(3)
C28 C25 P2 110.6(3)
C25 C26 H26A 109.5
C25 C26 H26B 109.5
H26A C26 H26B 109.5
C25 C26 H26C 109.5
H26A C26 H26C 109.5
H26B C26 H26C 109.5
C25 C27 H27A 109.5
C25 C27 H27B 109.5
H27A C27 H27B 109.5
C25 C27 H27C 109.5
H27A C27 H27C 109.5
H27B C27 H27C 109.5
C25 C28 H28A 109.5
C25 C28 H28B 109.5
H28A C28 H28B 109.5
C25 C28 H28C 109.5
H28A C28 H28C 109.5
H28B C28 H28C 109.5

loop_
_geom_bond_atom_site_label_1
_geom_bond_atom_site_label_2
_geom_bond_distance
Ni1 P1 2.2377(11)
Ni1 P2 2.2389(10)
Ni1 I2 2.5377(5)
Ni1 I1 2.5626(5)
P1 C9 1.837(4)
P1 C11 1.904(4)
P1 C15 1.923(4)
P2 C10 1.832(4)
P2 C25 1.889(4)
P2 C21 1.914(4)
C9 C10 1.524(5)
C9 H9A 0.9900
C9 H9B 0.9900
C10 H10A 0.9900
C10 H10B 0.9900
C11 C12 1.526(6)
C11 C13 1.529(6)
C11 C14 1.535(5)
C12 H12A 0.9800
C12 H12B 0.9800
C12 H12C 0.9800
C13 H13A 0.9800
C13 H13B 0.9800
C13 H13C 0.9800
C14 H14A 0.9800
C14 H14B 0.9800
C14 H14C 0.9800
C15 C18 1.524(6)
C15 C17 1.533(6)
C15 C16 1.538(6)
C16 H16A 0.9800
C16 H16B 0.9800
C16 H16C 0.9800
C17 H17A 0.9800
C17 H17B 0.9800
C17 H17C 0.9800
C18 H18A 0.9800
C18 H18B 0.9800
C18 H18C 0.9800
C21 C22 1.526(5)
C21 C24 1.529(5)
C21 C23 1.536(5)
C22 H22A 0.9800
C22 H22B 0.9800
C22 H22C 0.9800
C23 H23A 0.9800
C23 H23B 0.9800
C23 H23C 0.9800
C24 H24A 0.9800
C24 H24B 0.9800
C24 H24C 0.9800
C25 C27 1.514(6)
C25 C26 1.529(6)
C25 C28 1.530(6)
C26 H26A 0.9800
C26 H26B 0.9800
C26 H26C 0.9800
C27 H27A 0.9800
C27 H27B 0.9800
C27 H27C 0.9800
C28 H28A 0.9800
C28 H28B 0.9800
C28 H28C 0.9800

loop_
_geom_torsion_atom_site_label_1
_geom_torsion_atom_site_label_2
_geom_torsion_atom_site_label_3
_geom_torsion_atom_site_label_4
_geom_torsion
P2 Ni1 P1 C9 7.78(14)
I2 Ni1 P1 C9 -158.66(14)
I1 Ni1 P1 C9 110.72(18)
P2 Ni1 P1 C11 -105.39(14)
I2 Ni1 P1 C11 88.17(14)
I1 Ni1 P1 C11 -2.4(2)
P2 Ni1 P1 C15 123.03(16)
I2 Ni1 P1 C15 -43.41(16)
I1 Ni1 P1 C15 -134.03(18)
P1 Ni1 P2 C10 8.05(14)
I2 Ni1 P2 C10 106.49(18)
I1 Ni1 P2 C10 -157.93(14)
P1 Ni1 P2 C25 -105.07(14)
I2 Ni1 P2 C25 -6.6(2)
I1 Ni1 P2 C25 88.94(14)
P1 Ni1 P2 C21 123.67(16)
I2 Ni1 P2 C21 -137.90(18)
I1 Ni1 P2 C21 -42.32(16)
C11 P1 C9 C10 88.5(3)
C15 P1 C9 C10 -157.2(3)
Ni1 P1 C9 C10 -26.2(3)
P1 C9 C10 P2 35.0(4)
C25 P2 C10 C9 88.4(3)
C21 P2 C10 C9 -157.6(3)
Ni1 P2 C10 C9 -26.7(3)
C9 P1 C11 C12 55.1(4)
C15 P1 C11 C12 -52.0(4)
Ni1 P1 C11 C12 168.8(3)
C9 P1 C11 C13 -63.6(3)
C15 P1 C11 C13 -170.7(3)
Ni1 P1 C11 C13 50.1(3)
C9 P1 C11 C14 179.7(3)
C15 P1 C11 C14 72.5(3)
Ni1 P1 C11 C14 -66.6(3)
C9 P1 C15 C18 84.3(3)
C11 P1 C15 C18 -164.8(3)
Ni1 P1 C15 C18 -34.0(4)
C9 P1 C15 C17 -154.2(3)
C11 P1 C15 C17 -43.3(3)
Ni1 P1 C15 C17 87.5(3)
C9 P1 C15 C16 -34.1(3)
C11 P1 C15 C16 76.9(3)
Ni1 P1 C15 C16 -152.3(3)
C10 P2 C21 C22 -156.1(3)
C25 P2 C21 C22 -45.2(3)
Ni1 P2 C21 C22 85.7(3)
C10 P2 C21 C24 83.9(3)
C25 P2 C21 C24 -165.1(3)
Ni1 P2 C21 C24 -34.3(3)
C10 P2 C21 C23 -34.1(3)
C25 P2 C21 C23 76.9(3)
Ni1 P2 C21 C23 -152.2(2)
C10 P2 C25 C27 -57.3(3)
C21 P2 C25 C27 -164.9(3)
Ni1 P2 C25 C27 56.1(3)
C10 P2 C25 C26 62.8(3)
C21 P2 C25 C26 -44.8(4)
Ni1 P2 C25 C26 176.3(3)
C10 P2 C25 C28 -173.5(3)
C21 P2 C25 C28 78.9(3)
Ni1 P2 C25 C28 -60.0(3)
